data_7116607
loop_
_publ_author_name
'Rinta Sato'
'Kosuke Suzuki'
'Takuo Minato'
'Masahiro Shinoe'
'Kazuya Yamaguchi'
'Noritaka Mizuno'

_publ_section_title
;
 Field-induced slow magnetic relaxation of octahedrally coordinated
 mononuclear Fe(III)-, Co(II)-, and Mn(III)-containing polyoxometalates
;
_journal_name_full Chem.Commun.
_journal_page_first 4081
_journal_paper_doi 10.1039/C4cc09435B
_journal_volume 51
_journal_year 2015
_chemical_formula_sum 'C124 Cl12 Co N7 O70 Si2 W18'
_chemical_formula_weight 6557.12
_space_group_crystal_system triclinic
_space_group_IT_number 2
_space_group_name_Hall '-P 1'
_space_group_name_H-M_alt 'P -1'
_symmetry_space_group_name_Hall '-P 1'
_symmetry_space_group_name_H-M 'P -1'
_atom_sites_solution_hydrogens none
_audit_creation_method SHELXL-2014/6
_audit_update_record
;
2015-01-13 deposited with the CCDC.
2015-01-30 downloaded from the CCDC.
;
_cell_angle_alpha 106.86
_cell_angle_beta 92.59
_cell_angle_gamma 98.25
_cell_formula_units_Z 1
_cell_length_a 14.66160(10)
_cell_length_b 18.7039(2)
_cell_length_c 19.0694(2)
_cell_measurement_temperature 123(2)
_cell_volume 4931.97(8)
_computing_cell_refinement HKL2000
_computing_data_collection 'Rigaku CrystalClear'
_computing_data_reduction HKL2000
_computing_structure_refinement 'SHELXL-2014/6 (Sheldrick, 2014)'
_computing_structure_solution 'SHELXS-97 (Sheldrick, 1990)'
_diffrn_ambient_temperature 123(2)
_diffrn_measured_fraction_theta_full 0.956
_diffrn_measured_fraction_theta_max 0.960
_diffrn_radiation_type MoK\a
_diffrn_radiation_wavelength 0.71069
_diffrn_reflns_av_unetI/netI 0.0288
_diffrn_reflns_Laue_measured_fraction_full 0.956
_diffrn_reflns_Laue_measured_fraction_max 0.960
_diffrn_reflns_number 18646
_diffrn_reflns_point_group_measured_fraction_full 0.956
_diffrn_reflns_point_group_measured_fraction_max 0.960
_diffrn_reflns_theta_full 25.240
_diffrn_reflns_theta_max 26.020
_diffrn_reflns_theta_min 1.153
_exptl_absorpt_coefficient_mu 10.775
_exptl_absorpt_correction_T_max 0.583
_exptl_absorpt_correction_T_min 0.312
_exptl_absorpt_correction_type empirical
_exptl_absorpt_process_details 'HKL2000 DENZO SCALEPACK'
_exptl_crystal_colour orange
_exptl_crystal_density_diffrn 2.208
_exptl_crystal_density_method 'not measured'
_exptl_crystal_description plate
_exptl_crystal_F_000 2944
_exptl_crystal_size_max 0.10
_exptl_crystal_size_mid 0.10
_exptl_crystal_size_min 0.05
_refine_diff_density_max 4.649
_refine_diff_density_min -7.217
_refine_diff_density_rms 0.334
_refine_ls_extinction_method none
_refine_ls_goodness_of_fit_ref 1.077
_refine_ls_hydrogen_treatment none
_refine_ls_matrix_type full
_refine_ls_number_parameters 692
_refine_ls_number_reflns 18646
_refine_ls_number_restraints 8
_refine_ls_restrained_S_all 1.077
_refine_ls_R_factor_all 0.0641
_refine_ls_R_factor_gt 0.0616
_refine_ls_shift/su_max 0.001
_refine_ls_shift/su_mean 0.000
_refine_ls_structure_factor_coef Fsqd
_refine_ls_weighting_details 'w=1/[\s^2^(Fo^2^)+(0.0470P)^2^+175.8785P] where P=(Fo^2^+2Fc^2^)/3'
_refine_ls_weighting_scheme calc
_refine_ls_wR_factor_gt 0.1505
_refine_ls_wR_factor_ref 0.1526
_reflns_Friedel_coverage 0.000
_reflns_number_gt 17846
_reflns_number_total 18646
_reflns_threshold_expression 'I > 2\s(I)'
_cod_data_source_file c4cc09435b2.cif
_cod_data_source_block shelx_a
_cod_original_cell_volume 4931.95(8)
_cod_database_code 7116607
_shelx_space_group_comment
;
The symmetry employed for this shelxl refinement is uniquely defined
by the following loop, which should always be used as a source of
symmetry information in preference to the above space-group names.
They are only intended as comments.
;
_shelx_estimated_absorpt_t_min 0.412
_shelx_estimated_absorpt_t_max 0.615
_shelxl_version_number 2014/6

loop_
_space_group_symop_operation_xyz
'x, y, z'
'-x, -y, -z'

loop_
_atom_site_label
_atom_site_type_symbol
_atom_site_fract_x
_atom_site_fract_y
_atom_site_fract_z
_atom_site_U_iso_or_equiv
_atom_site_adp_type
_atom_site_occupancy
_atom_site_site_symmetry_order
_atom_site_calc_flag
_atom_site_refinement_flags_posn
_atom_site_refinement_flags_adp
_atom_site_refinement_flags_occupancy
W1 W 0.81055(3) 0.37567(3) 0.47575(3) 0.03589(14) Uani 1 1 d . . .
W2 W 0.85366(3) 0.52404(2) 0.62643(2) 0.02104(11) Uani 1 1 d . . .
W3 W 1.05262(4) 0.53979(4) 0.75639(3) 0.04579(17) Uani 1 1 d . . .
W4 W 1.18411(4) 0.40983(3) 0.72731(3) 0.03976(15) Uani 1 1 d . . .
W5 W 1.13651(4) 0.24614(3) 0.56263(3) 0.04161(16) Uani 1 1 d . . .
W6 W 0.95569(3) 0.22728(2) 0.44755(2) 0.02072(11) Uani 1 1 d . . .
W7 W 0.79759(3) 0.24643(3) 0.59337(2) 0.02837(12) Uani 1 1 d . . .
W8 W 0.84557(3) 0.39516(2) 0.74362(2) 0.02281(11) Uani 1 1 d . . .
W9 W 0.97915(3) 0.26053(3) 0.71296(3) 0.02938(13) Uani 1 1 d . . .
Si1 Si 0.99449(17) 0.38243(14) 0.60343(14) 0.0142(5) Uani 1 1 d . . .
Co1 Co 1.0000 0.5000 0.5000 0.0165(4) Uani 1 2 d S . P
O1 O 0.8829(6) 0.4422(4) 0.4342(4) 0.0272(17) Uani 1 1 d . . .
O2 O 0.9169(5) 0.5707(4) 0.5603(4) 0.0217(15) Uani 1 1 d . . .
O3 O 1.1492(6) 0.5895(4) 0.7086(4) 0.0256(16) Uani 1 1 d . . .
O4 O 1.2634(5) 0.4818(5) 0.6877(4) 0.0269(16) Uani 1 1 d . . .
O5 O 1.2059(6) 0.2852(4) 0.4909(5) 0.0294(17) Uani 1 1 d . . .
O6 O 1.0550(6) 0.2767(4) 0.3960(4) 0.0262(16) Uani 1 1 d . . .
O7 O 0.7178(7) 0.3460(5) 0.4106(6) 0.047(3) Uani 1 1 d . . .
O8 O 0.7874(6) 0.5914(5) 0.6620(5) 0.0307(18) Uani 1 1 d . . .
O9 O 1.0533(6) 0.6157(5) 0.8337(5) 0.0332(19) Uani 1 1 d . . .
O10 O 1.2692(6) 0.3951(5) 0.7834(5) 0.0334(19) Uani 1 1 d . . .
O11 O 1.2058(5) 0.1825(4) 0.5702(4) 0.0265(16) Uani 1 1 d . . .
O12 O 0.9139(6) 0.1530(4) 0.3709(4) 0.0270(16) Uani 1 1 d . . .
O13 O 0.7699(5) 0.4595(4) 0.5442(4) 0.0253(16) Uani 1 1 d . . .
O14 O 0.9629(5) 0.5568(4) 0.6915(4) 0.0232(15) Uani 1 1 d . . .
O15 O 1.1444(5) 0.4948(4) 0.7937(4) 0.0215(15) Uani 1 1 d . . .
O16 O 1.1912(5) 0.3336(4) 0.6385(4) 0.0228(15) Uani 1 1 d . . .
O17 O 1.0535(5) 0.1834(4) 0.4802(4) 0.0202(14) Uani 1 1 d . . .
O18 O 0.8867(5) 0.3013(4) 0.4365(4) 0.0236(15) Uani 1 1 d . . .
O19 O 0.9342(4) 0.4302(4) 0.5642(4) 0.0156(13) Uani 1 1 d . . .
O20 O 1.0724(4) 0.4394(4) 0.6638(4) 0.0145(13) Uani 1 1 d . . .
O21 O 1.0361(5) 0.3191(4) 0.5428(4) 0.0162(13) Uani 1 1 d . . .
O22 O 0.9252(5) 0.3374(4) 0.6477(4) 0.0185(14) Uani 1 1 d . . .
O23 O 0.7761(5) 0.3143(4) 0.5392(4) 0.0258(16) Uani 1 1 d . . .
O24 O 0.8164(5) 0.4548(4) 0.6821(4) 0.0220(15) Uani 1 1 d . . .
O25 O 0.9543(6) 0.4679(5) 0.7781(4) 0.0283(17) Uani 1 1 d . . .
O26 O 1.0819(5) 0.3395(4) 0.7488(4) 0.0231(15) Uani 1 1 d . . .
O27 O 1.0469(5) 0.2245(4) 0.6312(4) 0.0252(16) Uani 1 1 d . . .
O28 O 0.8771(5) 0.2078(4) 0.5168(4) 0.0196(14) Uani 1 1 d . . .
O29 O 0.7570(5) 0.3109(4) 0.6805(4) 0.0252(16) Uani 1 1 d . . .
O30 O 0.9028(5) 0.3233(4) 0.7768(4) 0.0222(15) Uani 1 1 d . . .
O31 O 0.8652(5) 0.2032(4) 0.6553(4) 0.0249(16) Uani 1 1 d . . .
O32 O 0.7030(6) 0.1773(5) 0.5657(5) 0.0347(19) Uani 1 1 d . . .
O33 O 0.7774(5) 0.4219(5) 0.8153(4) 0.0279(17) Uani 1 1 d . . .
O34 O 0.9973(6) 0.2009(5) 0.7643(5) 0.035(2) Uani 1 1 d . . .
O35 O 0.2740(7) 0.4358(5) 0.5413(5) 0.039(2) Uiso 1 1 d . . .
N101 N 0.5467(8) 0.4705(6) 0.7232(6) 0.038(2) Uiso 1 1 d . . .
C101 C 0.5704(11) 0.3994(9) 0.6680(9) 0.047(3) Uiso 1 1 d . . .
C102 C 0.4851(12) 0.3447(10) 0.6262(10) 0.057(4) Uiso 1 1 d . . .
C103 C 0.5167(16) 0.2741(13) 0.5788(12) 0.075(5) Uiso 1 1 d . . .
C104 C 0.4295(19) 0.2211(15) 0.5281(15) 0.093(7) Uiso 1 1 d . . .
C111 C 0.4941(9) 0.5141(8) 0.6842(7) 0.038(3) Uiso 1 1 d . . .
C112 C 0.5446(12) 0.5438(10) 0.6266(10) 0.056(4) Uiso 1 1 d . . .
C113 C 0.4831(13) 0.5917(11) 0.5990(11) 0.062(4) Uiso 1 1 d . . .
C114 C 0.525(2) 0.6294(19) 0.5523(19) 0.116(10) Uiso 1 1 d . . .
C121 C 0.6388(9) 0.5176(7) 0.7603(7) 0.036(3) Uiso 1 1 d . . .
C122 C 0.6306(10) 0.5912(8) 0.8172(8) 0.041(3) Uiso 1 1 d . . .
C123 C 0.7272(11) 0.6359(9) 0.8487(9) 0.047(3) Uiso 1 1 d . . .
C124 C 0.7214(14) 0.7108(12) 0.9085(11) 0.068(5) Uiso 1 1 d . . .
C131 C 0.4863(11) 0.4498(9) 0.7789(9) 0.048(3) Uiso 1 1 d . . .
C132 C 0.5251(14) 0.3976(11) 0.8178(11) 0.064(5) Uiso 1 1 d . . .
C133 C 0.4699(16) 0.4006(13) 0.8863(13) 0.077(6) Uiso 1 1 d . . .
C134 C 0.496(2) 0.3387(18) 0.9206(17) 0.108(9) Uiso 1 1 d . . .
N201 N 0.7870(7) 0.9796(6) 0.6375(6) 0.030(2) Uiso 1 1 d . . .
C201 C 0.7223(8) 1.0376(7) 0.6540(7) 0.031(2) Uiso 1 1 d . . .
C202 C 0.6320(10) 1.0175(8) 0.6044(8) 0.043(3) Uiso 1 1 d . . .
C203 C 0.5664(11) 1.0730(9) 0.6407(9) 0.050(4) Uiso 1 1 d . . .
C204 C 0.4825(17) 1.0665(13) 0.5895(13) 0.080(6) Uiso 1 1 d . . .
C211 C 0.7414(10) 0.9025(8) 0.6441(8) 0.039(3) Uiso 1 1 d . . .
C212 C 0.7018(12) 0.9051(10) 0.7166(10) 0.055(4) Uiso 1 1 d . . .
C213 C 0.6506(13) 0.8254(11) 0.7101(11) 0.063(4) Uiso 1 1 d . . .
C214 C 0.6067(19) 0.8239(16) 0.7843(15) 0.096(7) Uiso 1 1 d . . .
C221 C 0.8700(9) 1.0144(7) 0.6940(7) 0.032(3) Uiso 1 1 d . . .
C222 C 0.9451(9) 0.9648(7) 0.6891(7) 0.035(3) Uiso 1 1 d . . .
C223 C 1.0317(10) 1.0116(8) 0.7412(8) 0.040(3) Uiso 1 1 d . . .
C224 C 1.0120(13) 1.0344(10) 0.8235(10) 0.059(4) Uiso 1 1 d . . .
C231 C 0.8144(8) 0.9625(7) 0.5592(7) 0.029(2) Uiso 1 1 d . . .
C232 C 0.8672(9) 1.0292(8) 0.5398(7) 0.037(3) Uiso 1 1 d . . .
C233 C 0.8777(9) 1.0074(7) 0.4573(7) 0.035(3) Uiso 1 1 d . . .
C234 C 0.7873(11) 0.9996(9) 0.4112(9) 0.049(4) Uiso 1 1 d . . .
N301 N 0.2202(7) 0.8250(6) 0.8227(6) 0.035(2) Uiso 1 1 d . . .
C301 C 0.2934(13) 0.7956(11) 0.8605(10) 0.060(4) Uiso 1 1 d . . .
C302 C 0.2970(13) 0.7138(11) 0.8358(10) 0.061(4) Uiso 1 1 d . . .
C303 C 0.3804(16) 0.6938(13) 0.8728(13) 0.077(6) Uiso 1 1 d . . .
C304 C 0.3725(15) 0.6137(13) 0.8665(12) 0.074(5) Uiso 1 1 d . . .
C311 C 0.2355(11) 0.8106(9) 0.7392(9) 0.050(4) Uiso 1 1 d . . .
C312 C 0.3262(13) 0.8401(11) 0.7212(11) 0.062(4) Uiso 1 1 d . . .
C313 C 0.3286(11) 0.8418(9) 0.6437(9) 0.048(3) Uiso 1 1 d . . .
C314 C 0.416(2) 0.869(2) 0.6196(19) 0.122(10) Uiso 1 1 d . . .
C321 C 0.1253(11) 0.7790(9) 0.8250(8) 0.046(3) Uiso 1 1 d . . .
C322 C 0.0445(12) 0.8080(9) 0.7971(9) 0.052(4) Uiso 1 1 d . . .
C323 C -0.0477(12) 0.7592(10) 0.8024(10) 0.056(4) Uiso 1 1 d . . .
C324 C -0.1303(12) 0.7882(10) 0.7774(10) 0.056(4) Uiso 1 1 d . . .
C331 C 0.2265(11) 0.9071(9) 0.8572(9) 0.048(3) Uiso 1 1 d . . .
C332 C 0.1981(15) 0.9314(12) 0.9362(12) 0.072(5) Uiso 1 1 d . . .
C333 C 0.2106(15) 1.0128(13) 0.9691(12) 0.073(5) Uiso 1 1 d . . .
C334 C 0.180(2) 1.046(2) 1.043(2) 0.123(10) Uiso 1 1 d . . .
N401 N 0.0000 0.5000 1.0000 0.110(3) Uiso 1 2 d S U P
C401 C -0.016(2) 0.5732(18) 0.9632(18) 0.110(3) Uiso 1 1 d . U .
C402 C 0.002(2) 0.6483(18) 1.0152(18) 0.110(3) Uiso 1 1 d . U .
C403 C -0.041(2) 0.7037(18) 0.9783(18) 0.111(3) Uiso 1 1 d . U .
C404 C -0.015(2) 0.7739(18) 1.0308(18) 0.111(4) Uiso 1 1 d . U .
C411 C 0.060(2) 0.4790(18) 0.9359(17) 0.111(3) Uiso 1 1 d . U .
C412 C 0.171(2) 0.5221(18) 0.9741(18) 0.111(3) Uiso 1 1 d . U .
C413 C 0.225(2) 0.4447(18) 0.9643(18) 0.111(3) Uiso 1 1 d . U .
C414 C 0.303(2) 0.4735(18) 1.0056(18) 0.111(4) Uiso 1 1 d . U .
C1 C 0.491(2) 0.1439(17) 0.9391(17) 0.102(8) Uiso 1 1 d . . .
C2 C 0.465(2) 0.093(2) 0.8678(19) 0.119(10) Uiso 1 1 d . . .
Cl1 Cl 0.4720(7) 0.1062(6) 1.0176(5) 0.131(3) Uiso 1 1 d . . .
Cl2 Cl 0.5034(8) 0.0103(7) 0.8480(7) 0.160(4) Uiso 1 1 d . . .
C3 C 0.2465(14) 0.1990(12) 0.7458(12) 0.069(5) Uiso 1 1 d . . .
C4 C 0.2221(12) 0.2331(10) 0.8195(10) 0.057(4) Uiso 1 1 d . . .
Cl3 Cl 0.3704(4) 0.2017(3) 0.7428(3) 0.0789(14) Uiso 1 1 d . . .
Cl4 Cl 0.2502(4) 0.1857(3) 0.8841(3) 0.0831(15) Uiso 1 1 d . . .
C5 C 0.7911(14) 0.1965(11) 0.8367(11) 0.065(5) Uiso 1 1 d . . .
C6 C 0.7318(18) 0.2556(15) 0.8632(14) 0.090(7) Uiso 1 1 d . . .
Cl5 Cl 0.7497(5) 0.1135(4) 0.8614(4) 0.0927(17) Uiso 1 1 d . . .
Cl6 Cl 0.7388(6) 0.2802(5) 0.9646(5) 0.124(3) Uiso 1 1 d . . .

loop_
_atom_site_aniso_label
_atom_site_aniso_U_11
_atom_site_aniso_U_22
_atom_site_aniso_U_33
_atom_site_aniso_U_23
_atom_site_aniso_U_13
_atom_site_aniso_U_12
W1 0.0312(3) 0.0180(2) 0.0503(3) 0.0000(2) -0.0253(2) 0.00812(18)
W2 0.0233(2) 0.0282(2) 0.0167(2) 0.00888(16) 0.00571(15) 0.01506(17)
W3 0.0293(3) 0.0530(3) 0.0339(3) -0.0249(2) -0.0159(2) 0.0232(2)
W4 0.0523(3) 0.0252(2) 0.0336(3) -0.0047(2) -0.0272(2) 0.0176(2)
W5 0.0572(3) 0.0349(3) 0.0278(3) -0.0076(2) -0.0180(2) 0.0340(3)
W6 0.0168(2) 0.0179(2) 0.0235(2) -0.00017(16) 0.00106(15) 0.00393(15)
W7 0.0212(2) 0.0368(3) 0.0199(2) 0.00530(18) 0.00264(16) -0.01221(18)
W8 0.0304(2) 0.0248(2) 0.0195(2) 0.01134(17) 0.01220(17) 0.01190(17)
W9 0.0175(2) 0.0351(3) 0.0516(3) 0.0331(2) 0.01343(19) 0.01089(18)
Si1 0.0137(12) 0.0144(12) 0.0145(12) 0.0035(10) 0.0002(10) 0.0039(10)
Co1 0.0188(9) 0.0173(9) 0.0147(8) 0.0057(7) 0.0028(7) 0.0048(7)
O1 0.033(4) 0.027(4) 0.020(4) 0.007(3) -0.010(3) 0.005(3)
O2 0.020(4) 0.020(4) 0.025(4) 0.007(3) 0.005(3) 0.004(3)
O3 0.032(4) 0.024(4) 0.017(4) 0.002(3) -0.002(3) 0.004(3)
O4 0.019(4) 0.033(4) 0.024(4) 0.004(3) -0.004(3) 0.003(3)
O5 0.029(4) 0.025(4) 0.036(4) 0.007(3) 0.006(3) 0.013(3)
O6 0.038(4) 0.019(4) 0.023(4) 0.006(3) 0.010(3) 0.007(3)
O7 0.046(6) 0.029(5) 0.064(7) 0.014(4) -0.029(5) 0.007(4)
O8 0.026(4) 0.033(4) 0.042(5) 0.018(4) 0.012(4) 0.015(3)
O9 0.029(4) 0.034(5) 0.028(4) -0.002(4) 0.002(3) 0.002(3)
O10 0.025(4) 0.039(5) 0.039(5) 0.021(4) -0.008(3) -0.005(3)
O11 0.027(4) 0.028(4) 0.028(4) 0.010(3) 0.004(3) 0.011(3)
O12 0.030(4) 0.021(4) 0.028(4) 0.004(3) 0.001(3) 0.005(3)
O13 0.020(4) 0.023(4) 0.036(4) 0.011(3) 0.003(3) 0.008(3)
O14 0.018(4) 0.022(4) 0.029(4) 0.007(3) 0.008(3) 0.001(3)
O15 0.021(4) 0.027(4) 0.014(3) 0.006(3) 0.002(3) -0.002(3)
O16 0.013(3) 0.030(4) 0.031(4) 0.015(3) 0.006(3) 0.007(3)
O17 0.025(4) 0.016(3) 0.023(4) 0.008(3) 0.005(3) 0.007(3)
O18 0.025(4) 0.024(4) 0.020(4) 0.004(3) -0.006(3) 0.005(3)
O19 0.013(3) 0.018(3) 0.016(3) 0.004(3) -0.001(3) 0.004(3)
O20 0.012(3) 0.016(3) 0.015(3) 0.005(3) 0.002(2) 0.002(2)
O21 0.015(3) 0.016(3) 0.017(3) 0.003(3) 0.003(3) 0.007(3)
O22 0.013(3) 0.016(3) 0.023(4) 0.003(3) -0.001(3) 0.002(3)
O23 0.017(4) 0.024(4) 0.030(4) -0.001(3) -0.002(3) 0.005(3)
O24 0.021(4) 0.023(4) 0.023(4) 0.005(3) 0.009(3) 0.007(3)
O25 0.029(4) 0.028(4) 0.025(4) 0.000(3) 0.000(3) 0.013(3)
O26 0.024(4) 0.026(4) 0.020(4) 0.004(3) -0.003(3) 0.012(3)
O27 0.021(4) 0.025(4) 0.028(4) 0.003(3) -0.006(3) 0.011(3)
O28 0.016(3) 0.021(4) 0.024(4) 0.008(3) 0.002(3) 0.006(3)
O29 0.019(4) 0.029(4) 0.026(4) 0.007(3) 0.002(3) 0.004(3)
O30 0.020(4) 0.025(4) 0.024(4) 0.010(3) 0.002(3) 0.006(3)
O31 0.023(4) 0.022(4) 0.029(4) 0.007(3) 0.007(3) 0.002(3)
O32 0.025(4) 0.044(5) 0.030(4) 0.010(4) 0.005(3) -0.007(4)
O33 0.027(4) 0.036(4) 0.028(4) 0.016(3) 0.014(3) 0.012(3)
O34 0.026(4) 0.035(5) 0.057(6) 0.032(4) 0.017(4) 0.006(3)

loop_
_atom_type_symbol
_atom_type_description
_atom_type_scat_dispersion_real
_atom_type_scat_dispersion_imag
_atom_type_scat_source
C C 0.0033 0.0016 'International Tables Vol C Tables 4.2.6.8 and 6.1.1.4'
N N 0.0061 0.0033 'International Tables Vol C Tables 4.2.6.8 and 6.1.1.4'
O O 0.0106 0.0060 'International Tables Vol C Tables 4.2.6.8 and 6.1.1.4'
Si Si 0.0817 0.0704 'International Tables Vol C Tables 4.2.6.8 and 6.1.1.4'
W W -0.8490 6.8722 'International Tables Vol C Tables 4.2.6.8 and 6.1.1.4'
Cl Cl 0.1484 0.1585 'International Tables Vol C Tables 4.2.6.8 and 6.1.1.4'
Co Co 0.3494 0.9721 'International Tables Vol C Tables 4.2.6.8 and 6.1.1.4'

loop_
_geom_angle_atom_site_label_1
_geom_angle_atom_site_label_2
_geom_angle_atom_site_label_3
_geom_angle
_geom_angle_site_symmetry_1
_geom_angle_site_symmetry_3
O7 W1 O1 98.7(4) . .
O7 W1 O18 100.6(4) . .
O1 W1 O18 88.6(3) . .
O7 W1 O13 100.6(4) . .
O1 W1 O13 90.7(3) . .
O18 W1 O13 158.7(3) . .
O7 W1 O23 100.7(4) . .
O1 W1 O23 160.2(3) . .
O18 W1 O23 84.2(3) . .
O13 W1 O23 89.3(3) . .
O7 W1 O19 173.3(3) . .
O1 W1 O19 77.0(3) . .
O18 W1 O19 84.6(3) . .
O13 W1 O19 74.5(3) . .
O23 W1 O19 84.0(3) . .
O8 W2 O14 102.8(4) . .
O8 W2 O2 98.7(3) . .
O14 W2 O2 88.1(3) . .
O8 W2 O13 99.8(4) . .
O14 W2 O13 157.4(3) . .
O2 W2 O13 89.2(3) . .
O8 W2 O24 99.3(3) . .
O14 W2 O24 86.5(3) . .
O2 W2 O24 162.0(3) . .
O13 W2 O24 89.2(3) . .
O8 W2 O19 173.0(3) . .
O14 W2 O19 83.4(3) . .
O2 W2 O19 78.2(3) . .
O13 W2 O19 74.1(3) . .
O24 W2 O19 84.1(3) . .
O9 W3 O14 101.7(4) . .
O9 W3 O15 97.5(4) . .
O14 W3 O15 160.8(3) . .
O9 W3 O25 98.8(4) . .
O14 W3 O25 87.0(3) . .
O15 W3 O25 90.4(3) . .
O9 W3 O3 97.0(4) . .
O14 W3 O3 88.3(3) . .
O15 W3 O3 89.0(3) . .
O25 W3 O3 164.2(3) . .
O9 W3 O20 171.2(3) . .
O14 W3 O20 86.7(3) . .
O15 W3 O20 74.1(3) . .
O25 W3 O20 84.0(3) . .
O3 W3 O20 80.6(3) . .
O10 W4 O16 101.3(4) . .
O10 W4 O15 99.7(4) . .
O16 W4 O15 158.9(3) . .
O10 W4 O26 96.8(3) . .
O16 W4 O26 87.8(3) . .
O15 W4 O26 91.2(3) . .
O10 W4 O4 97.0(4) . .
O16 W4 O4 87.9(3) . .
O15 W4 O4 88.1(3) . .
O26 W4 O4 166.1(3) . .
O10 W4 O20 174.1(4) . .
O16 W4 O20 84.5(3) . .
O15 W4 O20 74.4(3) . .
O26 W4 O20 84.0(3) . .
O4 W4 O20 82.4(3) . .
O11 W5 O16 102.0(3) . .
O11 W5 O17 99.1(3) . .
O16 W5 O17 158.9(3) . .
O11 W5 O27 97.0(3) . .
O16 W5 O27 88.2(3) . .
O17 W5 O27 90.5(3) . .
O11 W5 O5 97.0(3) . .
O16 W5 O5 89.4(3) . .
O17 W5 O5 86.7(3) . .
O27 W5 O5 166.0(3) . .
O11 W5 O21 173.6(3) . .
O16 W5 O21 84.4(3) . .
O17 W5 O21 74.5(3) . .
O27 W5 O21 82.7(3) . .
O5 W5 O21 83.3(3) . .
O12 W6 O28 101.5(4) . .
O12 W6 O18 101.5(3) . .
O28 W6 O18 89.1(3) . .
O12 W6 O17 97.3(3) . .
O28 W6 O17 94.2(3) . .
O18 W6 O17 159.8(3) . .
O12 W6 O6 95.0(3) . .
O28 W6 O6 163.4(3) . .
O18 W6 O6 85.8(3) . .
O17 W6 O6 85.4(3) . .
O12 W6 O21 169.5(3) . .
O28 W6 O21 85.7(3) . .
O18 W6 O21 86.1(3) . .
O17 W6 O21 74.3(3) . .
O6 W6 O21 78.3(3) . .
O32 W7 O23 103.0(4) . .
O32 W7 O29 100.3(4) . .
O23 W7 O29 91.4(3) . .
O32 W7 O31 99.0(4) . .
O23 W7 O31 157.6(3) . .
O29 W7 O31 88.6(3) . .
O32 W7 O28 99.7(4) . .
O23 W7 O28 84.9(3) . .
O29 W7 O28 160.0(3) . .
O31 W7 O28 87.5(3) . .
O32 W7 O22 171.6(3) . .
O23 W7 O22 83.9(3) . .
O29 W7 O22 74.6(3) . .
O31 W7 O22 74.5(3) . .
O28 W7 O22 85.5(3) . .
O33 W8 O25 101.3(4) . .
O33 W8 O24 102.7(3) . .
O25 W8 O24 86.2(3) . .
O33 W8 O30 98.3(3) . .
O25 W8 O30 89.9(3) . .
O24 W8 O30 159.0(3) . .
O33 W8 O29 97.6(4) . .
O25 W8 O29 161.2(3) . .
O24 W8 O29 88.7(3) . .
O30 W8 O29 88.3(3) . .
O33 W8 O22 169.5(3) . .
O25 W8 O22 86.9(3) . .
O24 W8 O22 84.3(3) . .
O30 W8 O22 74.9(3) . .
O29 W8 O22 74.5(3) . .
O34 W9 O27 101.7(4) . .
O34 W9 O26 101.7(4) . .
O27 W9 O26 86.1(3) . .
O34 W9 O30 99.4(4) . .
O27 W9 O30 158.9(3) . .
O26 W9 O30 89.1(3) . .
O34 W9 O31 98.9(4) . .
O27 W9 O31 90.0(3) . .
O26 W9 O31 159.4(3) . .
O30 W9 O31 87.4(3) . .
O34 W9 O22 169.2(3) . .
O27 W9 O22 86.0(3) . .
O26 W9 O22 86.2(3) . .
O30 W9 O22 73.2(3) . .
O31 W9 O22 73.3(3) . .
O20 Si1 O21 113.1(4) . .
O20 Si1 O19 110.2(4) . .
O21 Si1 O19 111.0(4) . .
O20 Si1 O22 106.8(4) . .
O21 Si1 O22 106.8(4) . .
O19 Si1 O22 108.7(4) . .
O1 Co1 O1 180.0 2_766 .
O1 Co1 O2 87.0(3) 2_766 2_766
O1 Co1 O2 93.0(3) . 2_766
O1 Co1 O2 93.0(3) 2_766 .
O1 Co1 O2 87.0(3) . .
O2 Co1 O2 180.0(3) 2_766 .
O1 Co1 O19 76.9(3) 2_766 2_766
O1 Co1 O19 103.1(3) . 2_766
O2 Co1 O19 78.6(3) 2_766 2_766
O2 Co1 O19 101.4(3) . 2_766
O1 Co1 O19 103.1(3) 2_766 .
O1 Co1 O19 76.9(3) . .
O2 Co1 O19 101.4(3) 2_766 .
O2 Co1 O19 78.6(3) . .
O19 Co1 O19 180.0 2_766 .
W1 O1 Co1 112.9(4) . .
W2 O2 Co1 110.1(3) . .
W1 O13 W2 119.7(4) . .
W3 O14 W2 151.4(4) . .
W3 O15 W4 117.5(4) . .
W5 O16 W4 150.5(4) . .
W6 O17 W5 117.4(4) . .
W6 O18 W1 150.4(4) . .
Si1 O19 Co1 121.0(4) . .
Si1 O19 W1 124.3(4) . .
Co1 O19 W1 93.2(2) . .
Si1 O19 W2 124.9(4) . .
Co1 O19 W2 93.0(2) . .
W1 O19 W2 91.6(2) . .
Si1 O20 W4 127.6(4) . .
Si1 O20 W3 127.5(4) . .
W4 O20 W3 93.8(2) . .
Si1 O21 W5 127.4(4) . .
Si1 O21 W6 126.5(4) . .
W5 O21 W6 93.9(2) . .
Si1 O22 W8 124.7(4) . .
Si1 O22 W7 124.8(4) . .
W8 O22 W7 92.4(2) . .
Si1 O22 W9 121.7(4) . .
W8 O22 W9 92.0(3) . .
W7 O22 W9 92.0(2) . .
W7 O23 W1 153.9(4) . .
W8 O24 W2 151.1(4) . .
W8 O25 W3 147.9(5) . .
W9 O26 W4 148.5(4) . .
W9 O27 W5 149.1(4) . .
W6 O28 W7 147.9(4) . .
W7 O29 W8 118.6(4) . .
W8 O30 W9 119.9(4) . .
W7 O31 W9 120.1(4) . .
C131 N101 C111 107.5(11) . .
C131 N101 C121 111.1(11) . .
C111 N101 C121 110.7(10) . .
C131 N101 C101 110.9(11) . .
C111 N101 C101 110.7(11) . .
C121 N101 C101 106.0(10) . .
C102 C101 N101 113.0(13) . .
C103 C102 C101 108.0(15) . .
C102 C103 C104 108.2(18) . .
N101 C111 C112 116.5(12) . .
C113 C112 C111 107.9(14) . .
C114 C113 C112 114(2) . .
C122 C121 N101 114.3(11) . .
C121 C122 C123 110.1(12) . .
C122 C123 C124 111.5(14) . .
N101 C131 C132 114.2(13) . .
C131 C132 C133 106.6(16) . .
C132 C133 C134 108.3(19) . .
C201 N201 C231 112.3(9) . .
C201 N201 C221 104.5(9) . .
C231 N201 C221 112.1(9) . .
C201 N201 C211 111.9(9) . .
C231 N201 C211 104.9(9) . .
C221 N201 C211 111.3(9) . .
N201 C201 C202 116.1(10) . .
C201 C202 C203 108.1(12) . .
C204 C203 C202 111.7(15) . .
C212 C211 N201 115.3(12) . .
C211 C212 C213 107.9(14) . .
C212 C213 C214 110.7(17) . .
N201 C221 C222 114.2(10) . .
C221 C222 C223 108.9(11) . .
C224 C223 C222 112.5(12) . .
N201 C231 C232 115.5(10) . .
C231 C232 C233 109.9(11) . .
C234 C233 C232 112.9(11) . .
C331 N301 C301 109.7(12) . .
C331 N301 C321 114.0(11) . .
C301 N301 C321 108.4(11) . .
C331 N301 C311 108.2(11) . .
C301 N301 C311 110.4(11) . .
C321 N301 C311 106.1(11) . .
C302 C301 N301 118.4(15) . .
C301 C302 C303 112.5(17) . .
C304 C303 C302 113.7(19) . .
C312 C311 N301 117.5(14) . .
C311 C312 C313 114.2(16) . .
C314 C313 C312 118.8(19) . .
C322 C321 N301 114.2(12) . .
C321 C322 C323 110.6(14) . .
C324 C323 C322 112.1(15) . .
N301 C331 C332 115.7(14) . .
C333 C332 C331 113.5(18) . .
C332 C333 C334 120(2) . .
C411 N401 C411 179.998(13) . 2_567
C411 N401 C401 82.3(16) . .
C411 N401 C401 97.7(16) 2_567 .
C411 N401 C401 97.7(16) . 2_567
C411 N401 C401 82.3(16) 2_567 2_567
C401 N401 C401 180(2) . 2_567
C402 C401 N401 115(2) . .
C401 C402 C403 108(3) . .
C404 C403 C402 103(3) . .
N401 C411 C412 104(2) . .
C411 C412 C413 101(2) . .
C414 C413 C412 103(3) . .
C2 C1 Cl1 117(2) . .
C1 C2 Cl2 117(3) . .
C4 C3 Cl3 112.1(15) . .
C3 C4 Cl4 114.4(14) . .
C6 C5 Cl5 110.7(16) . .
C5 C6 Cl6 107.3(17) . .

loop_
_geom_bond_atom_site_label_1
_geom_bond_atom_site_label_2
_geom_bond_distance
_geom_bond_site_symmetry_2
W1 O7 1.712(9) .
W1 O1 1.888(8) .
W1 O18 1.914(8) .
W1 O13 1.915(8) .
W1 O23 1.931(8) .
W1 O19 2.317(6) .
W2 O8 1.705(8) .
W2 O14 1.891(8) .
W2 O2 1.930(7) .
W2 O13 1.931(8) .
W2 O24 1.936(7) .
W2 O19 2.322(7) .
W3 O9 1.722(8) .
W3 O14 1.889(8) .
W3 O15 1.900(8) .
W3 O25 1.969(9) .
W3 O3 1.982(8) .
W3 O20 2.237(6) .
W4 O10 1.710(8) .
W4 O16 1.890(8) .
W4 O15 1.906(7) .
W4 O26 1.986(8) .
W4 O4 1.989(8) .
W4 O20 2.220(6) .
W5 O11 1.703(7) .
W5 O16 1.886(8) .
W5 O17 1.918(7) .
W5 O27 1.978(8) .
W5 O5 1.983(8) .
W5 O21 2.235(6) .
W6 O12 1.714(8) .
W6 O28 1.871(7) .
W6 O18 1.880(7) .
W6 O17 1.916(7) .
W6 O6 2.053(8) .
W6 O21 2.248(7) .
W7 O32 1.702(8) .
W7 O23 1.905(8) .
W7 O29 1.923(8) .
W7 O31 1.925(8) .
W7 O28 1.948(7) .
W7 O22 2.314(7) .
W8 O33 1.728(7) .
W8 O25 1.894(8) .
W8 O24 1.912(8) .
W8 O30 1.918(7) .
W8 O29 1.947(8) .
W8 O22 2.298(7) .
W9 O34 1.722(8) .
W9 O27 1.895(8) .
W9 O26 1.898(8) .
W9 O30 1.946(7) .
W9 O31 1.946(8) .
W9 O22 2.349(7) .
Si1 O20 1.608(7) .
Si1 O21 1.609(7) .
Si1 O19 1.642(7) .
Si1 O22 1.643(7) .
Co1 O1 2.044(8) 2_766
Co1 O1 2.044(8) .
Co1 O2 2.065(7) 2_766
Co1 O2 2.065(7) .
Co1 O19 2.193(7) 2_766
Co1 O19 2.193(7) .
N101 C131 1.514(19) .
N101 C111 1.516(17) .
N101 C121 1.520(17) .
N101 C101 1.533(19) .
C101 C102 1.52(2) .
C102 C103 1.52(3) .
C103 C104 1.59(3) .
C111 C112 1.54(2) .
C112 C113 1.53(3) .
C113 C114 1.40(4) .
C121 C122 1.510(19) .
C122 C123 1.54(2) .
C123 C124 1.55(3) .
C131 C132 1.54(2) .
C132 C133 1.56(3) .
C133 C134 1.57(4) .
N201 C201 1.518(15) .
N201 C231 1.519(15) .
N201 C221 1.521(16) .
N201 C211 1.542(17) .
C201 C202 1.526(19) .
C202 C203 1.55(2) .
C203 C204 1.50(3) .
C211 C212 1.51(2) .
C212 C213 1.54(3) .
C213 C214 1.59(3) .
C221 C222 1.528(18) .
C222 C223 1.557(19) .
C223 C224 1.56(2) .
C231 C232 1.520(18) .
C232 C233 1.527(18) .
C233 C234 1.52(2) .
N301 C331 1.472(19) .
N301 C301 1.52(2) .
N301 C321 1.537(19) .
N301 C311 1.569(19) .
C301 C302 1.47(3) .
C302 C303 1.53(3) .
C303 C304 1.45(3) .
C311 C312 1.46(2) .
C312 C313 1.49(2) .
C313 C314 1.46(4) .
C321 C322 1.51(2) .
C322 C323 1.54(2) .
C323 C324 1.51(2) .
C331 C332 1.54(3) .
C332 C333 1.45(3) .
C333 C334 1.49(4) .
N401 C411 1.53(3) .
N401 C411 1.53(3) 2_567
N401 C401 1.75(3) .
N401 C401 1.75(3) 2_567
C401 C402 1.44(4) .
C402 C403 1.59(4) .
C403 C404 1.39(4) .
C411 C412 1.73(4) .
C412 C413 1.72(4) .
C413 C414 1.30(4) .
C1 C2 1.41(4) .
C1 Cl1 1.85(3) .
C2 Cl2 1.66(3) .
C3 C4 1.45(3) .
C3 Cl3 1.81(2) .
C4 Cl4 1.780(19) .
C5 C6 1.49(3) .
C5 Cl5 1.78(2) .
C6 Cl6 1.85(3) .

loop_
_geom_torsion_atom_site_label_1
_geom_torsion_atom_site_label_2
_geom_torsion_atom_site_label_3
_geom_torsion_atom_site_label_4
_geom_torsion
_geom_torsion_site_symmetry_1
O7 W1 O1 Co1 174.9(5) .
O18 W1 O1 Co1 -84.6(4) .
O13 W1 O1 Co1 74.1(4) .
O23 W1 O1 Co1 -15.8(12) .
O19 W1 O1 Co1 0.2(3) .
O9 W3 O14 W2 -127.5(9) .
O15 W3 O14 W2 53.7(15) .
O25 W3 O14 W2 -29.1(9) .
O3 W3 O14 W2 135.8(9) .
O20 W3 O14 W2 55.0(9) .
O8 W2 O14 W3 125.4(9) .
O2 W2 O14 W3 -136.2(9) .
O13 W2 O14 W3 -52.8(14) .
O24 W2 O14 W3 26.7(9) .
O19 W2 O14 W3 -57.8(9) .
O9 W3 O15 W4 -174.1(4) .
O14 W3 O15 W4 4.7(12) .
O25 W3 O15 W4 87.0(4) .
O3 W3 O15 W4 -77.2(4) .
O20 W3 O15 W4 3.4(3) .
O11 W5 O16 W4 -119.1(9) .
O17 W5 O16 W4 64.4(13) .
O27 W5 O16 W4 -22.3(9) .
O5 W5 O16 W4 143.9(9) .
O21 W5 O16 W4 60.5(8) .
O10 W4 O16 W5 119.8(9) .
O15 W4 O16 W5 -64.3(13) .
O26 W4 O16 W5 23.3(9) .
O4 W4 O16 W5 -143.5(9) .
O20 W4 O16 W5 -60.9(8) .
O12 W6 O18 W1 130.7(9) .
O28 W6 O18 W1 29.1(9) .
O17 W6 O18 W1 -70.7(14) .
O6 W6 O18 W1 -135.1(9) .
O21 W6 O18 W1 -56.6(9) .
O20 Si1 O19 Co1 62.6(5) .
O21 Si1 O19 Co1 -63.5(5) .
O22 Si1 O19 Co1 179.3(4) .
O20 Si1 O19 W1 -178.1(4) .
O21 Si1 O19 W1 55.8(5) .
O22 Si1 O19 W1 -61.4(5) .
O20 Si1 O19 W2 -57.0(5) .
O21 Si1 O19 W2 176.9(4) .
O22 Si1 O19 W2 59.7(5) .
O21 Si1 O20 W4 -48.6(6) .
O19 Si1 O20 W4 -173.5(4) .
O22 Si1 O20 W4 68.6(5) .
O21 Si1 O20 W3 177.2(4) .
O19 Si1 O20 W3 52.3(5) .
O22 Si1 O20 W3 -65.6(5) .
O20 Si1 O21 W5 47.9(6) .
O19 Si1 O21 W5 172.3(4) .
O22 Si1 O21 W5 -69.3(5) .
O20 Si1 O21 W6 -179.9(4) .
O19 Si1 O21 W6 -55.4(5) .
O22 Si1 O21 W6 62.9(5) .
O20 Si1 O22 W8 57.3(5) .
O21 Si1 O22 W8 178.6(4) .
O19 Si1 O22 W8 -61.6(5) .
O20 Si1 O22 W7 -179.9(4) .
O21 Si1 O22 W7 -58.6(5) .
O19 Si1 O22 W7 61.2(5) .
O20 Si1 O22 W9 -61.2(5) .
O21 Si1 O22 W9 60.1(5) .
O19 Si1 O22 W9 179.9(4) .
O33 W8 O25 W3 -135.4(8) .
O24 W8 O25 W3 -33.2(8) .
O30 W8 O25 W3 126.1(8) .
O29 W8 O25 W3 41.5(15) .
O22 W8 O25 W3 51.2(8) .
O34 W9 O26 W4 135.8(8) .
O27 W9 O26 W4 34.6(8) .
O30 W9 O26 W4 -124.9(8) .
O31 W9 O26 W4 -44.9(14) .
O22 W9 O26 W4 -51.7(7) .
O34 W9 O27 W5 -133.4(8) .
O26 W9 O27 W5 -32.2(8) .
O30 W9 O27 W5 44.9(14) .
O31 W9 O27 W5 127.6(8) .
O22 W9 O27 W5 54.3(8) .
O12 W6 O28 W7 -132.3(7) .
O18 W6 O28 W7 -30.7(8) .
O17 W6 O28 W7 129.4(7) .
O6 W6 O28 W7 41.5(15) .
O21 W6 O28 W7 55.5(7) .
C131 N101 C101 C102 58.6(16) .
C111 N101 C101 C102 -60.6(16) .
C121 N101 C101 C102 179.3(12) .
N101 C101 C102 C103 -175.0(14) .
C101 C102 C103 C104 -173.4(16) .
C131 N101 C111 C112 177.8(12) .
C121 N101 C111 C112 56.2(15) .
C101 N101 C111 C112 -61.0(15) .
N101 C111 C112 C113 -175.2(13) .
C111 C112 C113 C114 173(2) .
C131 N101 C121 C122 -59.7(15) .
C111 N101 C121 C122 59.7(14) .
C101 N101 C121 C122 179.8(11) .
N101 C121 C122 C123 -177.6(11) .
C121 C122 C123 C124 -178.7(13) .
C111 N101 C131 C132 173.7(13) .
C121 N101 C131 C132 -65.0(16) .
C101 N101 C131 C132 52.6(17) .
N101 C131 C132 C133 164.8(14) .
C131 C132 C133 C134 171.3(18) .
C231 N201 C201 C202 57.8(14) .
C221 N201 C201 C202 179.5(11) .
C211 N201 C201 C202 -60.0(14) .
N201 C201 C202 C203 166.7(11) .
C201 C202 C203 C204 170.0(14) .
C201 N201 C211 C212 -54.1(15) .
C231 N201 C211 C212 -176.1(12) .
C221 N201 C211 C212 62.5(15) .
N201 C211 C212 C213 174.1(12) .
C211 C212 C213 C214 -179.7(16) .
C201 N201 C221 C222 178.9(10) .
C231 N201 C221 C222 -59.2(13) .
C211 N201 C221 C222 57.9(13) .
N201 C221 C222 C223 171.3(10) .
C221 C222 C223 C224 64.2(15) .
C201 N201 C231 C232 62.1(13) .
C221 N201 C231 C232 -55.2(13) .
C211 N201 C231 C232 -176.1(10) .
N201 C231 C232 C233 -171.7(10) .
C231 C232 C233 C234 71.7(14) .
C331 N301 C301 C302 178.1(15) .
C321 N301 C301 C302 53.1(19) .
C311 N301 C301 C302 -62.7(19) .
N301 C301 C302 C303 173.7(15) .
C301 C302 C303 C304 163.3(18) .
C331 N301 C311 C312 65.0(17) .
C301 N301 C311 C312 -55.1(18) .
C321 N301 C311 C312 -172.3(14) .
N301 C311 C312 C313 -165.3(13) .
C311 C312 C313 C314 -179(2) .
C331 N301 C321 C322 50.8(17) .
C301 N301 C321 C322 173.2(13) .
C311 N301 C321 C322 -68.2(15) .
N301 C321 C322 C323 -179.2(12) .
C321 C322 C323 C324 178.1(14) .
C301 N301 C331 C332 -68.9(17) .
C321 N301 C331 C332 52.8(18) .
C311 N301 C331 C332 170.6(14) .
N301 C331 C332 C333 176.7(16) .
C331 C332 C333 C334 175(2) .
C411 N401 C401 C402 -129(3) .
C411 N401 C401 C402 51(3) 2_567
N401 C401 C402 C403 -165(2) .
C401 C402 C403 C404 -176(3) .
C401 N401 C411 C412 95(2) .
C401 N401 C411 C412 -85(2) 2_567
N401 C411 C412 C413 116(2) .
C411 C412 C413 C414 -167(3) .
Cl1 C1 C2 Cl2 -50(3) .
Cl3 C3 C4 Cl4 -63.2(17) .
Cl5 C5 C6 Cl6 61.5(18) .
